data_7114562
loop_
_publ_author_name
'Shanmugam Easwaramoorthi'
'Pichandi Thamaraiselvi'
'Kumaraguru Duraimurugan'
'Arockiam Jesin Beneto'
'Ayyanar Siva'
'Balachandran Unni Nair'

_publ_section_title
;
 Charge instability of symmetry broken dipolar states in quadrupolar and
 octupolar triphenylamine derivatives
;
_journal_name_full Chem.Commun.
_journal_page_first 6902
_journal_paper_doi 10.1039/C3CC47514J
_journal_volume 50
_journal_year 2014
_chemical_formula_sum 'C19 H14 N2'
_chemical_formula_weight 270.32
_chemical_name_systematic
; 
 ? 
;
_space_group_IT_number 14
_symmetry_cell_setting monoclinic
_symmetry_space_group_name_Hall '-P 2ybc'
_symmetry_space_group_name_H-M 'P 1 21/c 1'
_atom_sites_solution_hydrogens geom
_atom_sites_solution_primary direct
_atom_sites_solution_secondary difmap
_audit_creation_method SHELXL-97
_cell_angle_alpha 90.00
_cell_angle_beta 99.451(2)
_cell_angle_gamma 90.00
_cell_formula_units_Z 4
_cell_length_a 12.2021(6)
_cell_length_b 11.4270(6)
_cell_length_c 10.8496(6)
_cell_measurement_reflns_used 5752
_cell_measurement_temperature 293(2)
_cell_measurement_theta_max 26.289
_cell_measurement_theta_min 2.329
_cell_volume 1492.26(14)
_computing_cell_refinement 'APEX2/SAINT (Bruker, 2004)'
_computing_data_collection 'APEX2 (Bruker, 2004)'
_computing_data_reduction 'SAINT/XPREP (Bruker, 2004)'
_computing_molecular_graphics 'ORTEP3 (Farrugia, 1997) and Mercury (Bruno et al., 2002)'
_computing_publication_material 'SHELXL-97 (Sheldrick, 2008)'
_computing_structure_refinement 'SHELXL-97 (Sheldrick, 2008)'
_computing_structure_solution 'SIR92 (Altornare et al., 1993)'
_diffrn_ambient_temperature 293(2)
_diffrn_measured_fraction_theta_full 0.996
_diffrn_measured_fraction_theta_max 0.996
_diffrn_measurement_device_type 'Bruker axs kappa apex2 CCD Diffractometer'
_diffrn_measurement_method '\w and \f scan'
_diffrn_radiation_monochromator graphite
_diffrn_radiation_source 'fine-focus sealed tube'
_diffrn_radiation_type MoK\a
_diffrn_radiation_wavelength 0.71073
_diffrn_reflns_av_R_equivalents 0.0266
_diffrn_reflns_av_sigmaI/netI 0.0184
_diffrn_reflns_limit_h_max 14
_diffrn_reflns_limit_h_min -14
_diffrn_reflns_limit_k_max 12
_diffrn_reflns_limit_k_min -13
_diffrn_reflns_limit_l_max 12
_diffrn_reflns_limit_l_min -10
_diffrn_reflns_number 13606
_diffrn_reflns_theta_full 25.00
_diffrn_reflns_theta_max 25.00
_diffrn_reflns_theta_min 2.46
_exptl_absorpt_coefficient_mu 0.071
_exptl_absorpt_correction_T_max 0.9865
_exptl_absorpt_correction_T_min 0.9536
_exptl_absorpt_correction_type multi-scan
_exptl_absorpt_process_details 'SADABS (Bruker, 2004)'
_exptl_crystal_colour colourless
_exptl_crystal_density_diffrn 1.203
_exptl_crystal_density_method 'not measured'
_exptl_crystal_description block
_exptl_crystal_F_000 568
_exptl_crystal_size_max 0.35
_exptl_crystal_size_mid 0.30
_exptl_crystal_size_min 0.30
_refine_diff_density_max 0.170
_refine_diff_density_min -0.161
_refine_diff_density_rms 0.028
_refine_ls_extinction_coef 0.0109(17)
_refine_ls_extinction_expression Fc^*^=kFc[1+0.001xFc^2^\l^3^/sin(2\q)]^-1/4^
_refine_ls_extinction_method SHELXL
_refine_ls_goodness_of_fit_ref 1.035
_refine_ls_hydrogen_treatment constr
_refine_ls_matrix_type full
_refine_ls_number_parameters 191
_refine_ls_number_reflns 2618
_refine_ls_number_restraints 1
_refine_ls_restrained_S_all 1.035
_refine_ls_R_factor_all 0.0509
_refine_ls_R_factor_gt 0.0376
_refine_ls_shift/su_max 0.001
_refine_ls_shift/su_mean 0.000
_refine_ls_structure_factor_coef Fsqd
_refine_ls_weighting_details 'calc w=1/[\s^2^(Fo^2^)+(0.0456P)^2^+0.3154P] where P=(Fo^2^+2Fc^2^)/3'
_refine_ls_weighting_scheme calc
_refine_ls_wR_factor_gt 0.0941
_refine_ls_wR_factor_ref 0.1058
_reflns_number_gt 2059
_reflns_number_total 2618
_reflns_threshold_expression >2sigma(I)
_cod_data_source_file c3cc47514j2.cif
_cod_data_source_block shelxl
_cod_original_sg_symbol_H-M P21/c
_cod_database_code 7114562

loop_
_symmetry_equiv_pos_as_xyz
'x, y, z'
'-x, y+1/2, -z+1/2'
'-x, -y, -z'
'x, -y-1/2, z-1/2'

loop_
_atom_site_label
_atom_site_type_symbol
_atom_site_fract_x
_atom_site_fract_y
_atom_site_fract_z
_atom_site_U_iso_or_equiv
_atom_site_adp_type
_atom_site_occupancy
_atom_site_symmetry_multiplicity
_atom_site_calc_flag
_atom_site_refinement_flags
C1 C 0.75591(11) 0.35331(12) 0.98915(14) 0.0493(4) Uani 1 1 d .
C2 C 0.76021(13) 0.45114(13) 0.91445(15) 0.0580(4) Uani 1 1 d .
H2 H 0.7194 0.4523 0.8342 0.070 Uiso 1 1 calc R
C3 C 0.82369(13) 0.54609(13) 0.95715(16) 0.0596(4) Uani 1 1 d .
H3 H 0.8251 0.6113 0.9062 0.072 Uiso 1 1 calc R
C4 C 0.88575(11) 0.54535(12) 1.07582(15) 0.0538(4) Uani 1 1 d .
C5 C 0.88391(13) 0.44708(13) 1.14943(15) 0.0580(4) Uani 1 1 d .
H5 H 0.9268 0.4451 1.2286 0.070 Uiso 1 1 calc R
C6 C 0.81961(12) 0.35223(13) 1.10731(15) 0.0560(4) Uani 1 1 d .
H6 H 0.8188 0.2869 1.1583 0.067 Uiso 1 1 calc R
C7 C 0.95089(13) 0.64538(14) 1.12080(17) 0.0646(4) Uani 1 1 d .
C8 C 0.71531(11) 0.14311(12) 0.99194(14) 0.0495(4) Uani 1 1 d .
C9 C 0.81946(13) 0.09690(14) 0.99109(17) 0.0658(5) Uani 1 1 d .
H9 H 0.8726 0.1402 0.9586 0.079 Uiso 1 1 calc R
C10 C 0.84481(15) -0.01365(15) 1.03854(19) 0.0720(5) Uani 1 1 d .
H10 H 0.9158 -0.0437 1.0395 0.086 Uiso 1 1 calc R
C11 C 0.76711(15) -0.07935(14) 1.08397(16) 0.0647(4) Uani 1 1 d .
H11 H 0.7845 -0.1542 1.1148 0.078 Uiso 1 1 calc R
C12 C 0.66390(14) -0.03423(14) 1.08371(15) 0.0621(4) Uani 1 1 d .
H12 H 0.6105 -0.0790 1.1140 0.075 Uiso 1 1 calc R
C13 C 0.63736(12) 0.07690(14) 1.03913(14) 0.0549(4) Uani 1 1 d .
H13 H 0.5669 0.1072 1.0409 0.066 Uiso 1 1 calc R
C14 C 0.58426(12) 0.27695(12) 0.86834(13) 0.0486(4) Uani 1 1 d .
C15 C 0.54894(14) 0.20685(16) 0.76664(15) 0.0656(5) Uani 1 1 d .
H15 H 0.5944 0.1473 0.7456 0.079 Uiso 1 1 calc R
C16 C 0.44503(17) 0.2255(2) 0.69541(16) 0.0806(6) Uani 1 1 d U
H16 H 0.4212 0.1782 0.6264 0.097 Uiso 1 1 calc R
C17 C 0.37734(16) 0.3125(2) 0.72555(19) 0.0803(6) Uani 1 1 d U
H17 H 0.3077 0.3243 0.6776 0.096 Uiso 1 1 calc R
C18 C 0.41247(15) 0.38152(17) 0.8258(2) 0.0788(6) Uani 1 1 d .
H18 H 0.3669 0.4411 0.8465 0.095 Uiso 1 1 calc R
C19 C 0.51494(13) 0.36398(14) 0.89689(17) 0.0642(4) Uani 1 1 d .
H19 H 0.5379 0.4118 0.9656 0.077 Uiso 1 1 calc R
N1 N 0.68891(10) 0.25781(10) 0.94459(13) 0.0578(4) Uani 1 1 d .
N2 N 1.00114(14) 0.72622(14) 1.15660(18) 0.0893(5) Uani 1 1 d .

loop_
_atom_site_aniso_label
_atom_site_aniso_U_11
_atom_site_aniso_U_22
_atom_site_aniso_U_33
_atom_site_aniso_U_23
_atom_site_aniso_U_13
_atom_site_aniso_U_12
C1 0.0448(7) 0.0394(7) 0.0601(9) 0.0012(6) -0.0019(6) 0.0003(6)
C2 0.0604(9) 0.0501(9) 0.0575(9) 0.0066(7) -0.0084(7) -0.0039(7)
C3 0.0595(9) 0.0445(8) 0.0713(10) 0.0118(7) 0.0000(8) -0.0038(7)
C4 0.0454(8) 0.0417(8) 0.0710(10) -0.0009(7) 0.0000(7) -0.0018(6)
C5 0.0564(9) 0.0517(9) 0.0596(9) 0.0017(7) -0.0092(7) -0.0035(7)
C6 0.0567(9) 0.0442(8) 0.0622(9) 0.0099(7) -0.0044(7) -0.0036(7)
C7 0.0576(9) 0.0481(9) 0.0840(12) -0.0007(8) -0.0009(8) -0.0038(8)
C8 0.0483(8) 0.0391(7) 0.0579(9) -0.0025(6) -0.0001(6) -0.0027(6)
C9 0.0526(9) 0.0507(9) 0.0958(13) 0.0102(9) 0.0170(8) -0.0001(7)
C10 0.0592(10) 0.0531(9) 0.1032(14) 0.0073(9) 0.0116(9) 0.0101(8)
C11 0.0755(11) 0.0453(8) 0.0683(10) 0.0078(8) -0.0029(8) -0.0004(8)
C12 0.0666(10) 0.0583(10) 0.0593(10) 0.0099(8) 0.0044(8) -0.0139(8)
C13 0.0469(8) 0.0570(9) 0.0593(9) -0.0024(7) 0.0042(7) -0.0022(7)
C14 0.0478(8) 0.0441(8) 0.0510(8) 0.0035(6) -0.0005(6) -0.0054(6)
C15 0.0631(10) 0.0743(11) 0.0599(10) -0.0132(9) 0.0109(8) -0.0135(8)
C16 0.0765(13) 0.1149(16) 0.0461(9) -0.0038(10) -0.0024(9) -0.0371(12)
C17 0.0587(11) 0.0999(15) 0.0750(12) 0.0363(12) -0.0109(9) -0.0125(11)
C18 0.0572(10) 0.0679(11) 0.1055(15) 0.0165(11) -0.0043(10) 0.0060(9)
C19 0.0609(10) 0.0541(9) 0.0728(11) -0.0040(8) -0.0034(8) 0.0035(8)
N1 0.0512(7) 0.0382(6) 0.0766(9) 0.0013(6) -0.0112(6) -0.0026(5)
N2 0.0858(11) 0.0595(9) 0.1146(13) -0.0076(9) -0.0073(9) -0.0200(8)

loop_
_atom_type_symbol
_atom_type_description
_atom_type_scat_dispersion_real
_atom_type_scat_dispersion_imag
_atom_type_scat_source
C C 0.0033 0.0016 'International Tables Vol C Tables 4.2.6.8 and 6.1.1.4'
H H 0.0000 0.0000 'International Tables Vol C Tables 4.2.6.8 and 6.1.1.4'
N N 0.0061 0.0033 'International Tables Vol C Tables 4.2.6.8 and 6.1.1.4'

loop_
_geom_angle_atom_site_label_1
_geom_angle_atom_site_label_2
_geom_angle_atom_site_label_3
_geom_angle
C6 C1 C2 118.60(13)
C6 C1 N1 121.27(13)
C2 C1 N1 120.14(13)
C3 C2 C1 120.97(14)
C3 C2 H2 119.5
C1 C2 H2 119.5
C2 C3 C4 120.22(14)
C2 C3 H3 119.9
C4 C3 H3 119.9
C5 C4 C3 119.04(13)
C5 C4 C7 120.88(14)
C3 C4 C7 120.08(14)
C6 C5 C4 120.85(14)
C6 C5 H5 119.6
C4 C5 H5 119.6
C5 C6 C1 120.29(14)
C5 C6 H6 119.9
C1 C6 H6 119.9
N2 C7 C4 178.79(19)
C9 C8 C13 119.07(14)
C9 C8 N1 120.28(13)
C13 C8 N1 120.65(13)
C8 C9 C10 119.92(15)
C8 C9 H9 120.0
C10 C9 H9 120.0
C11 C10 C9 120.82(16)
C11 C10 H10 119.6
C9 C10 H10 119.6
C12 C11 C10 119.28(15)
C12 C11 H11 120.4
C10 C11 H11 120.4
C11 C12 C13 120.93(15)
C11 C12 H12 119.5
C13 C12 H12 119.5
C8 C13 C12 119.96(14)
C8 C13 H13 120.0
C12 C13 H13 120.0
C19 C14 C15 118.65(14)
C19 C14 N1 120.55(13)
C15 C14 N1 120.77(14)
C14 C15 C16 119.66(17)
C14 C15 H15 120.2
C16 C15 H15 120.2
C17 C16 C15 120.72(17)
C17 C16 H16 119.6
C15 C16 H16 119.6
C18 C17 C16 119.46(17)
C18 C17 H17 120.3
C16 C17 H17 120.3
C17 C18 C19 120.37(19)
C17 C18 H18 119.8
C19 C18 H18 119.8
C18 C19 C14 121.13(17)
C18 C19 H19 119.4
C14 C19 H19 119.4
C1 N1 C14 119.94(11)
C1 N1 C8 120.49(11)
C14 N1 C8 118.69(11)

loop_
_geom_bond_atom_site_label_1
_geom_bond_atom_site_label_2
_geom_bond_distance
C1 C6 1.386(2)
C1 C2 1.387(2)
C1 N1 1.4012(18)
C2 C3 1.369(2)
C2 H2 0.9300
C3 C4 1.382(2)
C3 H3 0.9300
C4 C5 1.380(2)
C4 C7 1.431(2)
C5 C6 1.372(2)
C5 H5 0.9300
C6 H6 0.9300
C7 N2 1.141(2)
C8 C9 1.378(2)
C8 C13 1.378(2)
C8 N1 1.4253(18)
C9 C10 1.380(2)
C9 H9 0.9300
C10 C11 1.363(2)
C10 H10 0.9300
C11 C12 1.360(2)
C11 H11 0.9300
C12 C13 1.378(2)
C12 H12 0.9300
C13 H13 0.9300
C14 C19 1.374(2)
C14 C15 1.374(2)
C14 N1 1.4198(18)
C15 C16 1.389(3)
C15 H15 0.9300
C16 C17 1.367(3)
C16 H16 0.9300
C17 C18 1.354(3)
C17 H17 0.9300
C18 C19 1.372(2)
C18 H18 0.9300
C19 H19 0.9300

loop_
_geom_torsion_atom_site_label_1
_geom_torsion_atom_site_label_2
_geom_torsion_atom_site_label_3
_geom_torsion_atom_site_label_4
_geom_torsion
C6 C1 C2 C3 -1.6(2)
N1 C1 C2 C3 178.86(14)
C1 C2 C3 C4 0.6(3)
C2 C3 C4 C5 1.0(2)
C2 C3 C4 C7 -179.18(15)
C3 C4 C5 C6 -1.6(2)
C7 C4 C5 C6 178.59(15)
C4 C5 C6 C1 0.5(3)
C2 C1 C6 C5 1.0(2)
N1 C1 C6 C5 -179.46(14)
C5 C4 C7 N2 -114(10)
C3 C4 C7 N2 66(10)
C13 C8 C9 C10 -0.8(3)
N1 C8 C9 C10 179.18(16)
C8 C9 C10 C11 1.5(3)
C9 C10 C11 C12 -0.9(3)
C10 C11 C12 C13 -0.5(3)
C9 C8 C13 C12 -0.5(2)
N1 C8 C13 C12 179.51(14)
C11 C12 C13 C8 1.2(2)
C19 C14 C15 C16 0.1(2)
N1 C14 C15 C16 178.35(15)
C14 C15 C16 C17 -0.2(3)
C15 C16 C17 C18 0.3(3)
C16 C17 C18 C19 -0.3(3)
C17 C18 C19 C14 0.2(3)
C15 C14 C19 C18 -0.2(2)
N1 C14 C19 C18 -178.38(16)
C6 C1 N1 C14 143.51(15)
C2 C1 N1 C14 -37.0(2)
C6 C1 N1 C8 -25.6(2)
C2 C1 N1 C8 153.89(15)
C19 C14 N1 C1 -42.6(2)
C15 C14 N1 C1 139.23(16)
C19 C14 N1 C8 126.73(16)
C15 C14 N1 C8 -51.5(2)
C9 C8 N1 C1 -53.6(2)
C13 C8 N1 C1 126.40(16)
C9 C8 N1 C14 137.15(16)
C13 C8 N1 C14 -42.9(2)
